data_4100169
_journal_name_full 'Journal of the American Chemical Society'
_journal_paper_doi 10.1021/ja051486s
_journal_year 2005
_chemical_formula_sum 'C30 H31 Cl N2 O2 Ru S'
_space_group_IT_number 19
_symmetry_cell_setting orthorhombic
_symmetry_space_group_name_Hall 'P 2ac 2ab'
_symmetry_space_group_name_H-M 'P 21 21 21'
_cell_angle_alpha 90.00
_cell_angle_beta 90.00
_cell_angle_gamma 90.00
_cell_formula_units_Z 8
_cell_length_a 12.570(3)
_cell_length_b 17.252(4)
_cell_length_c 25.295(6)
_cell_measurement_temperature 180(2)
_cell_volume 5486(2)
_diffrn_ambient_temperature 180(2)
_cod_depositor_comments
;
The following automatic conversions were performed:
'_symmetry_cell_setting' value 'Orthorhombic' changed to 'orthorhombic'
according to '/home/saulius/struct/CIF-dictionaries/cif_core.dic'
dictionary named 'cif_core.dic' version 2.4.1 from 2010-06-29.

Automatic conversion script
Id: cif_fix_enum 1527 2010-12-29 10:47:43Z saulius 
;
_cod_database_code 4100169

loop_
_symmetry_equiv_pos_as_xyz
'x, y, z'
'-x+1/2, -y, z+1/2'
'-x, y+1/2, -z+1/2'
'x+1/2, -y+1/2, -z'

loop_
_atom_site_label
_atom_site_type_symbol
_atom_site_fract_x
_atom_site_fract_y
_atom_site_fract_z
_atom_site_U_iso_or_equiv
_atom_site_adp_type
_atom_site_occupancy
_atom_site_symmetry_multiplicity
_atom_site_calc_flag
_atom_site_refinement_flags
_atom_site_disorder_assembly
_atom_site_disorder_group
Ru1 Ru 0.93995(3) 0.83135(3) 0.983999(14) 0.02793(10) Uani 1 1 d . . .
Cl1 Cl 0.76297(9) 0.87981(7) 1.00363(5) 0.0374(3) Uani 1 1 d . . .
O10A O 0.8529(3) 0.6737(2) 1.04081(12) 0.0407(8) Uani 1 1 d . . .
C101 C 1.1520(6) 0.5158(4) 1.2250(3) 0.074(2) Uani 1 1 d . . .
H10A H 1.1337 0.5263 1.2619 0.111 Uiso 1 1 calc R . .
H10B H 1.2271 0.5281 1.2190 0.111 Uiso 1 1 calc R . .
H10C H 1.1393 0.4610 1.2171 0.111 Uiso 1 1 calc R . .
C102 C 1.0842(5) 0.5651(3) 1.1895(2) 0.0437(14) Uani 1 1 d . . .
C103 C 1.1247(5) 0.5952(3) 1.1418(2) 0.0449(14) Uani 1 1 d . . .
H10D H 1.1951 0.5824 1.1313 0.054 Uiso 1 1 calc R . .
C104 C 1.0635(4) 0.6434(3) 1.1100(2) 0.0357(12) Uani 1 1 d . . .
H10E H 1.0911 0.6619 1.0773 0.043 Uiso 1 1 calc R . .
C105 C 0.9626(4) 0.6643(3) 1.12603(16) 0.0323(11) Uani 1 1 d . . .
C106 C 0.9196(5) 0.6344(3) 1.1726(2) 0.0458(14) Uani 1 1 d . . .
H10F H 0.8495 0.6475 1.1834 0.055 Uiso 1 1 calc R . .
C107 C 0.9826(5) 0.5847(3) 1.2027(2) 0.0496(16) Uani 1 1 d . . .
H10G H 0.9531 0.5633 1.2341 0.060 Uiso 1 1 calc R . .
S108 S 0.88008(10) 0.72294(7) 1.08485(5) 0.0313(3) Uani 1 1 d . . .
O108 O 0.7921(3) 0.74727(19) 1.11814(13) 0.0371(8) Uani 1 1 d . . .
N109 N 0.9515(3) 0.7937(2) 1.06452(14) 0.0274(9) Uani 1 1 d . . .
C110 C 0.9598(4) 0.8600(2) 1.10193(16) 0.0249(10) Uani 1 1 d . . .
H11G H 0.8872 0.8827 1.1066 0.030 Uiso 1 1 calc R . .
C111 C 1.0300(4) 0.9203(3) 1.07542(18) 0.0290(11) Uani 1 1 d . . .
H11H H 1.1020 0.8968 1.0703 0.035 Uiso 1 1 calc R . .
N112 N 0.9850(3) 0.9367(2) 1.02233(14) 0.0286(8) Uani 1 1 d . . .
H11L H 0.9211 0.9620 1.0291 0.034 Uiso 1 1 calc R . .
C113 C 1.0495(4) 0.9939(3) 0.99231(18) 0.0356(12) Uani 1 1 d . . .
H11A H 1.0688 1.0369 1.0164 0.043 Uiso 1 1 calc R . .
H11B H 1.0048 1.0159 0.9638 0.043 Uiso 1 1 calc R . .
C114 C 1.1517(4) 0.9617(3) 0.9676(2) 0.0440(14) Uani 1 1 d . . .
H11C H 1.2017 1.0050 0.9610 0.053 Uiso 1 1 calc R . .
H11D H 1.1858 0.9257 0.9929 0.053 Uiso 1 1 calc R . .
C115 C 1.1308(4) 0.9191(3) 0.9158(2) 0.0457(15) Uani 1 1 d . . .
H11E H 1.1006 0.9562 0.8899 0.055 Uiso 1 1 calc R . .
H11F H 1.1994 0.9003 0.9014 0.055 Uiso 1 1 calc R . .
C116 C 1.0564(4) 0.8516(3) 0.92114(17) 0.0359(12) Uani 1 1 d . . .
C117 C 1.0868(4) 0.7846(3) 0.94981(19) 0.0395(13) Uani 1 1 d . . .
H11I H 1.1567 0.7804 0.9638 0.047 Uiso 1 1 calc R . .
C118 C 1.0130(4) 0.7245(3) 0.95739(19) 0.0365(12) Uani 1 1 d . . .
H11J H 1.0335 0.6804 0.9775 0.044 Uiso 1 1 calc R . .
C119 C 0.9101(5) 0.7274(3) 0.93621(19) 0.0437(14) Uani 1 1 d . . .
H11K H 0.8617 0.6856 0.9409 0.052 Uiso 1 1 calc R . .
C120 C 0.8808(5) 0.7935(4) 0.9079(2) 0.0484(15) Uani 1 1 d . . .
H12G H 0.8108 0.7970 0.8940 0.058 Uiso 1 1 calc R . .
C121 C 0.9521(5) 0.8551(3) 0.89943(18) 0.0403(14) Uani 1 1 d . . .
H12H H 0.9307 0.8988 0.8793 0.048 Uiso 1 1 calc R . .
C122 C 1.0026(4) 0.8381(3) 1.15628(16) 0.0307(10) Uani 1 1 d . . .
C123 C 0.9380(5) 0.8431(3) 1.20029(18) 0.0416(13) Uani 1 1 d . . .
H12A H 0.8668 0.8607 1.1964 0.050 Uiso 1 1 calc R . .
C124 C 0.9754(6) 0.8228(4) 1.25033(19) 0.0580(17) Uani 1 1 d . . .
H12B H 0.9304 0.8270 1.2804 0.070 Uiso 1 1 calc R . .
C125 C 1.0776(6) 0.7968(3) 1.2557(2) 0.063(2) Uani 1 1 d . . .
H12C H 1.1028 0.7813 1.2895 0.076 Uiso 1 1 calc R . .
C126 C 1.1443(5) 0.7927(4) 1.2127(3) 0.0564(17) Uani 1 1 d . . .
H12D H 1.2161 0.7765 1.2168 0.068 Uiso 1 1 calc R . .
C127 C 1.1053(4) 0.8124(3) 1.1633(2) 0.0423(14) Uani 1 1 d . . .
H12E H 1.1507 0.8081 1.1334 0.051 Uiso 1 1 calc R . .
C128 C 1.0435(4) 0.9933(3) 1.10892(18) 0.0303(11) Uani 1 1 d . . .
C129 C 0.9606(4) 1.0445(3) 1.11698(19) 0.0357(12) Uani 1 1 d . . .
H12F H 0.8925 1.0338 1.1024 0.043 Uiso 1 1 calc R . .
C130 C 0.9763(5) 1.1119(3) 1.1464(2) 0.0429(14) Uani 1 1 d . . .
H13A H 0.9192 1.1470 1.1518 0.052 Uiso 1 1 calc R . .
C131 C 1.0757(5) 1.1273(3) 1.1679(2) 0.0488(16) Uani 1 1 d . . .
H13B H 1.0866 1.1736 1.1875 0.059 Uiso 1 1 calc R . .
C132 C 1.1582(5) 1.0763(3) 1.1610(2) 0.0481(15) Uani 1 1 d . . .
H13C H 1.2256 1.0862 1.1766 0.058 Uiso 1 1 calc R . .
C133 C 1.1421(4) 1.0096(3) 1.1307(2) 0.0377(13) Uani 1 1 d . . .
H13D H 1.1997 0.9750 1.1249 0.045 Uiso 1 1 calc R . .
Ru2 Ru 1.65156(3) 1.16905(2) 0.980861(13) 0.02574(9) Uani 1 1 d . . .
Cl2 Cl 1.82753(9) 1.12124(7) 1.00280(5) 0.0364(3) Uani 1 1 d . . .
O20A O 1.7927(2) 1.24898(19) 1.11759(13) 0.0354(8) Uani 1 1 d . . .
C201 C 1.4389(7) 1.4899(5) 1.2187(3) 0.087(3) Uani 1 1 d . . .
H20A H 1.4827 1.5099 1.2477 0.131 Uiso 1 1 calc R . .
H20B H 1.3776 1.4620 1.2332 0.131 Uiso 1 1 calc R . .
H20C H 1.4140 1.5331 1.1968 0.131 Uiso 1 1 calc R . .
C202 C 1.5051(5) 1.4347(3) 1.1848(2) 0.0503(16) Uani 1 1 d . . .
C203 C 1.4659(5) 1.4075(3) 1.1371(2) 0.0485(15) Uani 1 1 d . . .
H20D H 1.3975 1.4234 1.1253 0.058 Uiso 1 1 calc R . .
C204 C 1.5264(4) 1.3569(3) 1.1062(2) 0.0359(12) Uani 1 1 d . . .
H20E H 1.4989 1.3372 1.0739 0.043 Uiso 1 1 calc R . .
C205 C 1.6257(4) 1.3361(3) 1.12307(16) 0.0294(10) Uani 1 1 d . . .
C206 C 1.6655(5) 1.3640(3) 1.17012(19) 0.0421(14) Uani 1 1 d . . .
H20F H 1.7342 1.3487 1.1817 0.051 Uiso 1 1 calc R . .
C207 C 1.6056(6) 1.4141(4) 1.2005(2) 0.0569(17) Uani 1 1 d . . .
H20G H 1.6342 1.4345 1.2324 0.068 Uiso 1 1 calc R . .
O208 O 1.7390(2) 1.3246(2) 1.03996(12) 0.0360(8) Uani 1 1 d . . .
S208 S 1.70851(9) 1.27558(7) 1.08301(5) 0.0279(3) Uani 1 1 d . . .
N209 N 1.6352(3) 1.2067(2) 1.06083(14) 0.0251(9) Uani 1 1 d . . .
C210 C 1.6231(4) 1.1406(2) 1.09910(17) 0.0271(11) Uani 1 1 d . . .
H21G H 1.6949 1.1183 1.1068 0.033 Uiso 1 1 calc R . .
C211 C 1.5558(4) 1.0799(3) 1.07063(17) 0.0271(10) Uani 1 1 d . . .
H21H H 1.4844 1.1034 1.0639 0.033 Uiso 1 1 calc R . .
N212 N 1.6045(3) 1.06299(19) 1.01832(15) 0.0249(8) Uani 1 1 d . . .
H21L H 1.6681 1.0379 1.0262 0.016(11) Uiso 1 1 calc R . .
C213 C 1.5431(4) 1.0061(3) 0.98638(18) 0.0331(11) Uani 1 1 d . . .
H21A H 1.5240 0.9617 1.0093 0.040 Uiso 1 1 calc R . .
H21B H 1.5898 0.9861 0.9579 0.040 Uiso 1 1 calc R . .
C214 C 1.4417(4) 1.0375(3) 0.9613(2) 0.0400(13) Uani 1 1 d . . .
H21C H 1.4057 1.0723 0.9868 0.048 Uiso 1 1 calc R . .
H21D H 1.3930 0.9938 0.9537 0.048 Uiso 1 1 calc R . .
C215 C 1.4633(4) 1.0822(3) 0.90995(19) 0.0388(13) Uani 1 1 d . . .
H21E H 1.4935 1.0460 0.8835 0.047 Uiso 1 1 calc R . .
H21F H 1.3949 1.1017 0.8958 0.047 Uiso 1 1 calc R . .
C216 C 1.5384(4) 1.1496(3) 0.91669(18) 0.0344(12) Uani 1 1 d . . .
C217 C 1.5066(4) 1.2162(3) 0.94527(18) 0.0340(12) Uani 1 1 d . . .
H21I H 1.4361 1.2204 0.9586 0.041 Uiso 1 1 calc R . .
C218 C 1.5814(4) 1.2769(3) 0.95385(18) 0.0353(12) Uani 1 1 d . . .
H21J H 1.5603 1.3208 0.9739 0.042 Uiso 1 1 calc R . .
C219 C 1.6839(4) 1.2741(3) 0.93393(19) 0.0371(13) Uani 1 1 d . . .
H21K H 1.7324 1.3156 0.9393 0.045 Uiso 1 1 calc R . .
C220 C 1.7136(5) 1.2071(3) 0.9053(2) 0.0439(14) Uani 1 1 d . . .
H22G H 1.7841 1.2033 0.8921 0.053 Uiso 1 1 calc R . .
C221 C 1.6427(4) 1.1463(3) 0.89578(18) 0.0407(15) Uani 1 1 d . . .
H22H H 1.6645 1.1029 0.8753 0.049 Uiso 1 1 calc R . .
C222 C 1.5707(4) 1.1636(3) 1.15070(17) 0.0363(12) Uani 1 1 d . . .
C223 C 1.6287(5) 1.1589(3) 1.19737(18) 0.0511(16) Uani 1 1 d . . .
H22A H 1.7007 1.1422 1.1969 0.061 Uiso 1 1 calc R . .
C224 C 1.5793(7) 1.1793(4) 1.2452(2) 0.070(2) Uani 1 1 d . . .
H22B H 1.6198 1.1787 1.2769 0.084 Uiso 1 1 calc R . .
C225 C 1.4731(8) 1.2002(4) 1.2472(3) 0.077(3) Uani 1 1 d . . .
H22C H 1.4396 1.2112 1.2800 0.092 Uiso 1 1 calc R . .
C226 C 1.4175(6) 1.2048(3) 1.2009(3) 0.0609(19) Uani 1 1 d . . .
H22D H 1.3451 1.2204 1.2013 0.073 Uiso 1 1 calc R . .
C227 C 1.4666(5) 1.1867(3) 1.1534(2) 0.0414(14) Uani 1 1 d . . .
H22E H 1.4266 1.1905 1.1217 0.050 Uiso 1 1 calc R . .
C228 C 1.5387(4) 1.0077(3) 1.10381(17) 0.0274(11) Uani 1 1 d . . .
C229 C 1.4386(4) 0.9901(3) 1.12260(18) 0.0337(12) Uani 1 1 d . . .
H22F H 1.3803 1.0230 1.1144 0.040 Uiso 1 1 calc R . .
C230 C 1.4222(5) 0.9245(3) 1.1535(2) 0.0425(14) Uani 1 1 d . . .
H23A H 1.3531 0.9133 1.1667 0.051 Uiso 1 1 calc R . .
C231 C 1.5058(5) 0.8756(3) 1.1650(2) 0.0444(14) Uani 1 1 d . . .
H23B H 1.4947 0.8306 1.1860 0.053 Uiso 1 1 calc R . .
C232 C 1.6054(5) 0.8924(3) 1.1459(2) 0.0419(14) Uani 1 1 d . . .
H23C H 1.6631 0.8587 1.1536 0.050 Uiso 1 1 calc R . .
C233 C 1.6224(4) 0.9574(3) 1.11564(19) 0.0349(12) Uani 1 1 d . . .
H23D H 1.6918 0.9681 1.1027 0.042 Uiso 1 1 calc R . .

loop_
_atom_site_aniso_label
_atom_site_aniso_U_11
_atom_site_aniso_U_22
_atom_site_aniso_U_33
_atom_site_aniso_U_23
_atom_site_aniso_U_13
_atom_site_aniso_U_12
Ru1 0.0260(2) 0.0312(2) 0.02651(18) -0.0016(3) -0.00002(16) 0.00419(17)
Cl1 0.0258(6) 0.0435(7) 0.0428(7) -0.0043(6) -0.0026(5) 0.0048(5)
O10A 0.046(2) 0.0372(19) 0.0392(17) -0.0064(18) -0.0030(16) -0.011(2)
C101 0.102(6) 0.053(4) 0.067(4) 0.008(3) -0.025(4) 0.013(4)
C102 0.060(4) 0.031(3) 0.040(3) 0.000(2) -0.010(3) 0.001(3)
C103 0.042(3) 0.037(3) 0.056(4) -0.004(3) -0.007(3) 0.003(3)
C104 0.038(3) 0.025(3) 0.045(3) 0.000(2) 0.002(3) 0.002(2)
C105 0.042(3) 0.026(3) 0.029(2) -0.003(2) -0.002(2) -0.009(3)
C106 0.050(4) 0.046(4) 0.041(3) -0.002(3) 0.010(3) -0.001(3)
C107 0.080(5) 0.041(3) 0.028(3) 0.008(2) 0.000(3) -0.003(3)
S108 0.0278(7) 0.0315(7) 0.0344(7) -0.0015(6) -0.0011(5) -0.0029(5)
O108 0.0250(19) 0.042(2) 0.044(2) -0.0001(17) 0.0034(16) -0.0029(16)
N109 0.026(2) 0.025(2) 0.032(2) -0.0033(17) -0.0009(17) -0.0046(17)
C110 0.022(2) 0.025(3) 0.028(2) 0.0002(19) -0.0003(19) 0.0007(19)
C111 0.023(3) 0.026(3) 0.039(3) 0.006(2) -0.002(2) -0.002(2)
N112 0.028(2) 0.026(2) 0.032(2) 0.0027(18) 0.0001(18) 0.0044(16)
C113 0.033(3) 0.037(3) 0.036(3) 0.012(2) 0.001(2) 0.006(2)
C114 0.037(3) 0.042(3) 0.052(4) 0.014(3) 0.011(3) -0.001(3)
C115 0.043(3) 0.050(4) 0.044(3) 0.016(3) 0.022(3) 0.016(3)
C116 0.038(3) 0.044(3) 0.026(2) 0.002(2) 0.008(2) 0.009(2)
C117 0.036(3) 0.043(3) 0.039(3) 0.005(3) 0.015(2) 0.018(3)
C118 0.046(3) 0.030(3) 0.033(3) -0.004(2) 0.009(2) 0.008(3)
C119 0.064(4) 0.037(3) 0.030(3) -0.012(2) 0.004(3) -0.007(3)
C120 0.055(4) 0.063(4) 0.027(3) -0.013(3) -0.009(3) 0.006(3)
C121 0.048(4) 0.046(4) 0.027(3) -0.001(2) 0.007(2) 0.009(3)
C122 0.036(3) 0.027(3) 0.029(2) -0.001(2) -0.0055(19) 0.000(2)
C123 0.057(4) 0.035(3) 0.033(3) -0.002(2) -0.001(2) 0.007(3)
C124 0.092(5) 0.055(4) 0.027(3) 0.000(3) -0.003(3) -0.010(4)
C125 0.099(6) 0.044(4) 0.047(4) 0.012(3) -0.040(4) -0.009(4)
C126 0.057(4) 0.050(4) 0.063(4) 0.013(3) -0.028(3) -0.002(3)
C127 0.042(3) 0.032(3) 0.053(3) 0.003(2) -0.012(3) -0.004(2)
C128 0.029(3) 0.029(3) 0.034(3) 0.001(2) 0.000(2) -0.003(2)
C129 0.034(3) 0.033(3) 0.040(3) -0.001(2) -0.003(2) 0.004(3)
C130 0.056(4) 0.027(3) 0.046(3) 0.002(2) 0.003(3) 0.005(3)
C131 0.079(5) 0.031(3) 0.036(3) -0.004(2) -0.003(3) -0.012(3)
C132 0.050(4) 0.044(4) 0.050(3) -0.001(3) -0.003(3) -0.014(3)
C133 0.035(3) 0.031(3) 0.047(3) -0.002(2) -0.004(2) 0.000(2)
Ru2 0.02319(19) 0.0283(2) 0.02570(18) 0.0020(3) -0.00063(16) 0.00223(17)
Cl2 0.0221(6) 0.0436(7) 0.0436(7) 0.0031(6) 0.0008(5) 0.0043(5)
O20A 0.0218(18) 0.039(2) 0.045(2) -0.0024(16) -0.0066(15) -0.0003(15)
C201 0.118(7) 0.075(6) 0.069(5) 0.002(4) 0.026(5) 0.050(5)
C202 0.077(5) 0.032(3) 0.042(3) 0.009(3) 0.020(3) 0.016(3)
C203 0.047(4) 0.031(3) 0.067(4) 0.007(3) 0.013(3) 0.014(3)
C204 0.040(3) 0.025(3) 0.042(3) 0.005(2) -0.003(2) -0.003(2)
C205 0.034(3) 0.024(2) 0.030(2) 0.004(2) 0.0023(19) 0.001(2)
C206 0.046(3) 0.045(3) 0.036(3) -0.004(2) -0.005(3) 0.001(3)
C207 0.089(5) 0.048(4) 0.034(3) -0.008(3) -0.003(3) 0.012(4)
O208 0.0327(18) 0.0361(19) 0.0393(17) -0.0014(17) 0.0023(14) -0.0096(18)
S208 0.0243(7) 0.0275(7) 0.0318(6) 0.0003(6) 0.0003(5) -0.0024(5)
N209 0.026(2) 0.022(2) 0.028(2) 0.0012(16) -0.0038(17) 0.0024(17)
C210 0.030(3) 0.021(3) 0.030(2) -0.0011(19) -0.002(2) 0.000(2)
C211 0.020(2) 0.029(3) 0.032(2) 0.001(2) -0.002(2) -0.002(2)
N212 0.0208(19) 0.0253(19) 0.0287(19) 0.0025(18) -0.0038(18) 0.0023(15)
C213 0.037(3) 0.031(2) 0.031(2) -0.007(2) 0.000(2) 0.001(2)
C214 0.028(3) 0.040(3) 0.051(3) -0.014(2) -0.006(2) -0.003(2)
C215 0.046(3) 0.038(3) 0.033(3) -0.007(2) -0.007(3) 0.010(3)
C216 0.037(3) 0.035(3) 0.031(3) -0.001(2) -0.016(2) 0.009(2)
C217 0.034(3) 0.037(3) 0.031(3) 0.007(2) -0.005(2) 0.006(2)
C218 0.042(3) 0.036(3) 0.028(3) 0.010(2) -0.009(2) 0.008(2)
C219 0.039(3) 0.036(3) 0.036(3) 0.017(2) -0.007(2) -0.006(3)
C220 0.045(4) 0.055(4) 0.031(3) 0.013(3) 0.004(3) 0.003(3)
C221 0.039(3) 0.056(4) 0.027(3) 0.000(2) 0.000(2) 0.013(3)
C222 0.061(4) 0.020(2) 0.028(2) 0.002(2) 0.000(2) -0.006(3)
C223 0.078(4) 0.041(4) 0.034(3) 0.009(3) -0.010(3) -0.022(3)
C224 0.132(7) 0.049(4) 0.030(3) 0.003(3) -0.004(4) -0.031(5)
C225 0.130(8) 0.048(4) 0.053(4) -0.013(3) 0.042(5) -0.037(5)
C226 0.085(5) 0.035(3) 0.062(4) -0.009(3) 0.039(4) -0.006(3)
C227 0.050(4) 0.034(3) 0.040(3) -0.005(2) 0.020(3) -0.002(3)
C228 0.033(3) 0.019(2) 0.029(2) -0.0018(19) 0.000(2) -0.001(2)
C229 0.033(3) 0.034(3) 0.034(3) 0.001(2) 0.000(2) 0.001(2)
C230 0.043(3) 0.042(4) 0.043(3) 0.006(3) 0.006(3) -0.013(3)
C231 0.067(4) 0.030(3) 0.037(3) 0.003(2) -0.005(3) -0.003(3)
C232 0.049(4) 0.034(3) 0.042(3) 0.006(2) -0.004(3) 0.011(3)
C233 0.032(3) 0.033(3) 0.039(3) -0.003(2) 0.003(2) 0.000(2)

loop_
_geom_bond_atom_site_label_1
_geom_bond_atom_site_label_2
_geom_bond_distance
_geom_bond_site_symmetry_2
_geom_bond_publ_flag
Ru1 N112 2.137(4) . ?
Ru1 N109 2.143(4) . ?
Ru1 C120 2.164(5) . ?
Ru1 C118 2.167(5) . ?
Ru1 C121 2.183(5) . ?
Ru1 C116 2.189(5) . ?
Ru1 C117 2.192(5) . ?
Ru1 C119 2.195(5) . ?
Ru1 Cl1 2.4279(13) . ?
O10A S108 1.442(3) . ?
C101 C102 1.500(8) . ?
C101 H10A 0.9800 . ?
C101 H10B 0.9800 . ?
C101 H10C 0.9800 . ?
C102 C107 1.363(8) . ?
C102 C103 1.409(8) . ?
C103 C104 1.390(7) . ?
C103 H10D 0.9500 . ?
C104 C105 1.380(7) . ?
C104 H10E 0.9500 . ?
C105 C106 1.396(7) . ?
C105 S108 1.784(5) . ?
C106 C107 1.394(8) . ?
C106 H10F 0.9500 . ?
C107 H10G 0.9500 . ?
S108 O108 1.452(3) . ?
S108 N109 1.600(4) . ?
N109 C110 1.488(5) . ?
C110 C111 1.521(6) . ?
C110 C122 1.524(6) . ?
C110 H11G 1.0000 . ?
C111 N112 1.484(6) . ?
C111 C128 1.527(6) . ?
C111 H11H 1.0000 . ?
N112 C113 1.486(6) . ?
N112 H11L 0.9300 . ?
C113 C114 1.532(7) . ?
C113 H11A 0.9900 . ?
C113 H11B 0.9900 . ?
C114 C115 1.525(8) . ?
C114 H11C 0.9900 . ?
C114 H11D 0.9900 . ?
C115 C116 1.500(7) . ?
C115 H11E 0.9900 . ?
C115 H11F 0.9900 . ?
C116 C117 1.418(7) . ?
C116 C121 1.422(7) . ?
C117 C118 1.405(7) . ?
C117 H11I 0.9500 . ?
C118 C119 1.401(7) . ?
C118 H11J 0.9500 . ?
C119 C120 1.396(8) . ?
C119 H11K 0.9500 . ?
C120 C121 1.406(8) . ?
C120 H12G 0.9500 . ?
C121 H12H 0.9500 . ?
C122 C127 1.377(7) . ?
C122 C123 1.380(6) . ?
C123 C124 1.395(7) . ?
C123 H12A 0.9500 . ?
C124 C125 1.368(9) . ?
C124 H12B 0.9500 . ?
C125 C126 1.375(9) . ?
C125 H12C 0.9500 . ?
C126 C127 1.386(7) . ?
C126 H12D 0.9500 . ?
C127 H12E 0.9500 . ?
C128 C129 1.382(7) . ?
C128 C133 1.385(7) . ?
C129 C130 1.394(7) . ?
C129 H12F 0.9500 . ?
C130 C131 1.388(8) . ?
C130 H13A 0.9500 . ?
C131 C132 1.372(8) . ?
C131 H13B 0.9500 . ?
C132 C133 1.397(7) . ?
C132 H13C 0.9500 . ?
C133 H13D 0.9500 . ?
Ru2 N209 2.134(4) . ?
Ru2 N212 2.144(3) . ?
Ru2 C220 2.166(5) . ?
Ru2 C218 2.170(5) . ?
Ru2 C216 2.185(4) . ?
Ru2 C217 2.190(5) . ?
Ru2 C221 2.190(5) . ?
Ru2 C219 2.205(5) . ?
Ru2 Cl2 2.4251(13) . ?
O20A S208 1.448(3) . ?
C201 C202 1.527(8) . ?
C201 H20A 0.9800 . ?
C201 H20B 0.9800 . ?
C201 H20C 0.9800 . ?
C202 C207 1.370(9) . ?
C202 C203 1.386(8) . ?
C203 C204 1.397(7) . ?
C203 H20D 0.9500 . ?
C204 C205 1.367(7) . ?
C204 H20E 0.9500 . ?
C205 C206 1.378(6) . ?
C205 S208 1.789(5) . ?
C206 C207 1.379(8) . ?
C206 H20F 0.9500 . ?
C207 H20G 0.9500 . ?
O208 S208 1.431(3) . ?
S208 N209 1.605(4) . ?
N209 C210 1.503(5) . ?
C210 C222 1.515(6) . ?
C210 C211 1.527(6) . ?
C210 H21G 1.0000 . ?
C211 N212 1.487(5) . ?
C211 C228 1.517(6) . ?
C211 H21H 1.0000 . ?
N212 C213 1.488(5) . ?
N212 H21L 0.9300 . ?
C213 C214 1.523(7) . ?
C213 H21A 0.9900 . ?
C213 H21B 0.9900 . ?
C214 C215 1.535(7) . ?
C214 H21C 0.9900 . ?
C214 H21D 0.9900 . ?
C215 C216 1.506(7) . ?
C215 H21E 0.9900 . ?
C215 H21F 0.9900 . ?
C216 C221 1.415(7) . ?
C216 C217 1.416(7) . ?
C217 C218 1.424(7) . ?
C217 H21I 0.9500 . ?
C218 C219 1.384(7) . ?
C218 H21J 0.9500 . ?
C219 C220 1.414(8) . ?
C219 H21K 0.9500 . ?
C220 C221 1.397(7) . ?
C220 H22G 0.9500 . ?
C221 H22H 0.9500 . ?
C222 C227 1.369(7) . ?
C222 C223 1.390(7) . ?
C223 C224 1.404(8) . ?
C223 H22A 0.9500 . ?
C224 C225 1.384(10) . ?
C224 H22B 0.9500 . ?
C225 C226 1.365(10) . ?
C225 H22C 0.9500 . ?
C226 C227 1.386(7) . ?
C226 H22D 0.9500 . ?
C227 H22E 0.9500 . ?
C228 C229 1.379(7) . ?
C228 C233 1.398(7) . ?
C229 C230 1.390(7) . ?
C229 H22F 0.9500 . ?
C230 C231 1.379(8) . ?
C230 H23A 0.9500 . ?
C231 C232 1.373(8) . ?
C231 H23B 0.9500 . ?
C232 C233 1.373(7) . ?
C232 H23C 0.9500 . ?
C233 H23D 0.9500 . ?
